data_9009088
loop_
_publ_author_name
'Wyckoff, R. W. G.'

_publ_section_title
;
 Second edition. Interscience Publishers, New York, New York
;
_journal_name_full 'Crystal Structures'
_journal_page_first 239
_journal_page_last 444
_journal_volume 1
_journal_year 1963
_chemical_formula_sum 'O2 Te'
_chemical_name_mineral Paratellurite
_space_group_IT_number 92
_symmetry_space_group_name_Hall 'P 4abw 2nw'
_symmetry_space_group_name_H-M 'P 41 21 2'
_cell_angle_alpha 90
_cell_angle_beta 90
_cell_angle_gamma 90
_cell_length_a 4.805
_cell_length_b 4.805
_cell_length_c 7.609
_cell_formula_units_Z 4
_cell_volume 175.677
_database_code_amcsd 0011767
_exptl_crystal_density_diffrn 6.034
_cod_original_formula_sum 'Te O2'
_cod_database_code 9009088

loop_
_space_group_symop_operation_xyz
x,y,z
y,x,-z
1/2-y,1/2+x,1/4+z
1/2-x,1/2+y,1/4-z
-x,-y,1/2+z
-y,-x,1/2-z
1/2+y,1/2-x,3/4+z
1/2+x,1/2-y,3/4-z

loop_
_atom_site_label
_atom_site_fract_x
_atom_site_fract_y
_atom_site_fract_z
Te 0.03000 0.03000 0.00000
O 0.17700 0.22700 0.21700

loop_
_cod_related_entry_id
_cod_related_entry_database
_cod_related_entry_code
1 MPOD 1000040
2 AMCSD 0011767
